data_4506829
loop_
_publ_author_name
'Wu, Hong-Yue'
'Yang, Weiting'
'Sun, Zhong-Ming'

_publ_section_title
;
 Tailor-Made Zinc Uranyl Diphosphonates from Layered to Framework
 Structures
;
_journal_issue 9
_journal_name_full 'Crystal Growth &amp; Design'
_journal_page_first 4669
_journal_paper_doi 10.1021/cg300903w
_journal_volume 12
_journal_year 2012
_chemical_formula_sum 'C13 H18 N2 O23 P4 U2 Zn'
_chemical_formula_weight 1235.60
_chemical_name_systematic
; 
 ? 
;
_space_group_IT_number 14
_symmetry_cell_setting monoclinic
_symmetry_space_group_name_Hall '-P 2ybc'
_symmetry_space_group_name_H-M 'P 1 21/c 1'
_atom_sites_solution_hydrogens geom
_atom_sites_solution_primary direct
_atom_sites_solution_secondary difmap
_audit_creation_method SHELXL-97
_cell_angle_alpha 90.00
_cell_angle_beta 90.3270(10)
_cell_angle_gamma 90.00
_cell_formula_units_Z 4
_cell_length_a 9.6970(8)
_cell_length_b 17.5578(14)
_cell_length_c 17.9345(15)
_cell_measurement_temperature 273(2)
_cell_volume 3053.4(4)
_computing_cell_refinement 'Bruker SMART'
_computing_data_collection 'Bruker SMART'
_computing_data_reduction 'Bruker SAINT'
_computing_molecular_graphics 'Bruker SHELXTL'
_computing_publication_material 'Bruker SHELXTL'
_computing_structure_refinement 'SHELXL-97 (Sheldrick, 1997)'
_computing_structure_solution 'SHELXS-97 (Sheldrick, 1990)'
_diffrn_ambient_temperature 273(2)
_diffrn_measured_fraction_theta_full 0.997
_diffrn_measured_fraction_theta_max 0.997
_diffrn_measurement_device_type 'CCD area detector'
_diffrn_measurement_method 'phi and omega scans'
_diffrn_radiation_monochromator graphite
_diffrn_radiation_source 'fine-focus sealed tube'
_diffrn_radiation_type MoK\a
_diffrn_radiation_wavelength 0.71073
_diffrn_reflns_av_R_equivalents 0.0518
_diffrn_reflns_av_sigmaI/netI 0.0642
_diffrn_reflns_limit_h_max 10
_diffrn_reflns_limit_h_min -11
_diffrn_reflns_limit_k_max 21
_diffrn_reflns_limit_k_min -17
_diffrn_reflns_limit_l_max 21
_diffrn_reflns_limit_l_min -22
_diffrn_reflns_number 16361
_diffrn_reflns_theta_full 26.06
_diffrn_reflns_theta_max 26.06
_diffrn_reflns_theta_min 1.62
_exptl_absorpt_coefficient_mu 11.665
_exptl_absorpt_correction_type none
_exptl_crystal_density_diffrn 2.688
_exptl_crystal_density_method 'not measured'
_exptl_crystal_F_000 2272
_refine_diff_density_max 3.140
_refine_diff_density_min -1.649
_refine_diff_density_rms 0.275
_refine_ls_extinction_method none
_refine_ls_goodness_of_fit_ref 1.075
_refine_ls_hydrogen_treatment mixed
_refine_ls_matrix_type full
_refine_ls_number_parameters 411
_refine_ls_number_reflns 6017
_refine_ls_number_restraints 6
_refine_ls_restrained_S_all 1.076
_refine_ls_R_factor_all 0.0544
_refine_ls_R_factor_gt 0.0450
_refine_ls_shift/su_max 0.001
_refine_ls_shift/su_mean 0.000
_refine_ls_structure_factor_coef Fsqd
_refine_ls_weighting_details 'calc w=1/[\s^2^(Fo^2^)+(0.0414P)^2^+35.7631P] where P=(Fo^2^+2Fc^2^)/3'
_refine_ls_weighting_scheme calc
_refine_ls_wR_factor_gt 0.1096
_refine_ls_wR_factor_ref 0.1137
_reflns_number_gt 5158
_reflns_number_total 6017
_reflns_threshold_expression >2sigma(I)
_cod_data_source_file cg300903w_si_001.cif
_cod_data_source_block ZnUP-4
_cod_depositor_comments
;
The following automatic conversions were performed:

'_symmetry_cell_setting' value 'Monoclinic' changed to 'monoclinic'
according to /home/saulius/struct/CIF-dictionaries/cif_core.dic
dictionary named 'cif_core.dic' version 2.4.2 from 2011-04-26.

Automatic conversion script
Id: cif_fix_values 1891 2012-01-12 08:04:46Z andrius 
;
_cod_original_sg_symbol_H-M P2(1)/c
_cod_database_code 4506829

loop_
_symmetry_equiv_pos_as_xyz
'x, y, z'
'-x, y+1/2, -z+1/2'
'-x, -y, -z'
'x, -y-1/2, z-1/2'

loop_
_atom_site_label
_atom_site_type_symbol
_atom_site_fract_x
_atom_site_fract_y
_atom_site_fract_z
_atom_site_U_iso_or_equiv
_atom_site_adp_type
_atom_site_occupancy
_atom_site_symmetry_multiplicity
_atom_site_calc_flag
_atom_site_refinement_flags
U1 U 0.39866(3) 0.27548(2) 0.219253(18) 0.01331(11) Uani 1 1 d .
U2 U 0.90375(3) 0.21020(2) 0.438872(18) 0.01509(11) Uani 1 1 d .
Zn1 Zn 0.23369(19) 0.00750(8) 0.44257(8) 0.0468(5) Uani 1 1 d .
P1 P 0.2727(2) 0.17122(16) 0.38441(13) 0.0154(5) Uani 1 1 d .
P2 P 0.7738(3) 0.23446(18) 0.24135(15) 0.0236(6) Uani 1 1 d .
P3 P 0.2071(3) 0.34915(17) 0.04754(13) 0.0184(6) Uani 1 1 d .
P4 P 0.7017(2) 0.33550(16) 0.11015(13) 0.0160(5) Uani 1 1 d .
O1 O 0.3546(7) 0.1866(4) 0.1784(4) 0.0213(16) Uani 1 1 d .
O2 O 0.4419(7) 0.3638(4) 0.2614(4) 0.0240(16) Uani 1 1 d .
O3 O 0.3641(7) 0.2170(4) 0.3332(4) 0.0189(15) Uani 1 1 d .
O4 O 0.5621(7) 0.2974(4) 0.1240(3) 0.0174(15) Uani 1 1 d .
O5 O 0.6230(7) 0.2313(5) 0.2609(4) 0.0266(18) Uani 1 1 d .
O6 O 0.2672(7) 0.3339(4) 0.1244(3) 0.0188(15) Uani 1 1 d .
O7 O 0.1620(7) 0.2985(5) 0.2648(4) 0.0297(19) Uani 1 1 d .
O8 O 0.9357(8) 0.3082(4) 0.4487(5) 0.0311(18) Uani 1 1 d .
O9 O 0.8750(7) 0.1110(4) 0.4309(4) 0.0255(17) Uani 1 1 d .
O10 O 1.1206(6) 0.1935(4) 0.3784(3) 0.0187(15) Uani 1 1 d .
O11 O 0.6572(7) 0.2327(5) 0.4125(4) 0.0313(19) Uani 1 1 d .
O12 O 0.7820(7) 0.2060(5) 0.5500(4) 0.0247(17) Uani 1 1 d .
O13 O 1.0655(7) 0.1893(5) 0.5373(4) 0.0325(19) Uani 1 1 d U
O14 O 0.8691(7) 0.2310(5) 0.3090(4) 0.033(2) Uani 1 1 d .
O15 O 0.8091(9) 0.1726(5) 0.1826(5) 0.036(2) Uani 1 1 d .
H15 H 0.8924 0.1726 0.1751 0.054 Uiso 1 1 calc R
O16 O 0.2967(7) 0.0862(4) 0.3723(3) 0.0208(16) Uani 1 1 d .
O17 O 0.9503(7) 0.3307(5) 0.1746(4) 0.0234(16) Uani 1 1 d .
H17 H 0.9674 0.3731 0.1581 0.035 Uiso 1 1 calc R
O18 O 0.4582(6) 0.1634(4) 0.4919(3) 0.0186(15) Uani 1 1 d .
H18 H 0.4928 0.1823 0.5294 0.028 Uiso 1 1 calc R
O19 O 0.1997(9) 0.4333(5) 0.0316(4) 0.039(2) Uani 1 1 d .
O20 O 0.0397(9) -0.0125(5) 0.4002(6) 0.048(2) Uani 1 1 d .
O21 O 0.6814(8) 0.4194(5) 0.0935(5) 0.0317(18) Uani 1 1 d .
O22 O 0.4421(14) -0.0054(12) 0.5120(11) 0.131(7) Uani 1 1 d .
N1 N 0.6466(10) 0.0248(5) 0.1907(5) 0.027(2) Uani 1 1 d .
N2 N 0.5241(10) 0.0416(6) 0.2878(5) 0.031(2) Uani 1 1 d .
H2 H 0.4545 0.0522 0.3154 0.038 Uiso 1 1 calc R
C1 C 0.3225(9) 0.1958(6) 0.4797(5) 0.0144(19) Uani 1 1 d .
C2 C 0.3227(12) 0.2831(6) 0.4881(6) 0.023(2) Uani 1 1 d .
H2A H 0.3541 0.2965 0.5372 0.035 Uiso 1 1 calc R
H2B H 0.2309 0.3022 0.4805 0.035 Uiso 1 1 calc R
H2C H 0.3832 0.3050 0.4518 0.035 Uiso 1 1 calc R
C3 C 0.8055(10) 0.3270(7) 0.1962(6) 0.024(2) Uani 1 1 d .
C4 C 0.7802(12) 0.3911(7) 0.2539(7) 0.033(3) Uani 1 1 d .
H4A H 0.8489 0.3883 0.2926 0.050 Uiso 1 1 calc R
H4B H 0.6904 0.3850 0.2753 0.050 Uiso 1 1 calc R
H4C H 0.7858 0.4397 0.2296 0.050 Uiso 1 1 calc R
C5 C 0.6365(14) 0.0719(8) 0.0629(7) 0.040(3) Uani 1 1 d .
H5 H 0.5725 0.1082 0.0778 0.048 Uiso 1 1 calc R
C6 C 0.6902(13) 0.0202(6) 0.1143(6) 0.032(3) Uani 1 1 d .
C7 C 0.7841(14) -0.0340(7) 0.0924(7) 0.039(3) Uani 1 1 d .
H7 H 0.8174 -0.0697 0.1264 0.046 Uiso 1 1 calc R
C8 C 0.7337(13) 0.0121(7) 0.2523(6) 0.035(3) Uani 1 1 d .
H8 H 0.8266 -0.0010 0.2516 0.043 Uiso 1 1 calc R
C9 C 0.5234(12) 0.0408(7) 0.2148(6) 0.031(3) Uani 1 1 d .
H9 H 0.4467 0.0501 0.1847 0.037 Uiso 1 1 calc R
C10 C 0.6532(13) 0.0230(8) 0.3133(7) 0.037(3) Uani 1 1 d .
H10 H 0.6807 0.0186 0.3629 0.045 Uiso 1 1 calc R
C11 C 0.8296(15) -0.0350(8) 0.0177(7) 0.045(4) Uani 1 1 d .
H11 H 0.8956 -0.0700 0.0024 0.055 Uiso 1 1 calc R
C12 C 0.7753(16) 0.0160(9) -0.0316(8) 0.050(4) Uani 1 1 d .
H12 H 0.8038 0.0152 -0.0810 0.060 Uiso 1 1 calc R
C13 C 0.6788(16) 0.0688(9) -0.0093(8) 0.051(4) Uani 1 1 d .
H13 H 0.6420 0.1026 -0.0440 0.061 Uiso 1 1 calc R
O1W O 0.0478(16) 0.1533(10) 0.1255(10) 0.123(6) Uani 1 1 d .

loop_
_atom_site_aniso_label
_atom_site_aniso_U_11
_atom_site_aniso_U_22
_atom_site_aniso_U_33
_atom_site_aniso_U_23
_atom_site_aniso_U_13
_atom_site_aniso_U_12
U1 0.01305(19) 0.0200(2) 0.00688(17) 0.00210(14) -0.00075(12) -0.00009(14)
U2 0.01316(19) 0.0221(2) 0.01002(18) 0.00308(14) -0.00016(13) 0.00082(14)
Zn1 0.0879(13) 0.0192(7) 0.0336(8) -0.0041(6) 0.0368(8) -0.0006(8)
P1 0.0140(12) 0.0260(14) 0.0063(11) 0.0021(10) -0.0009(9) 0.0001(10)
P2 0.0195(13) 0.0337(17) 0.0176(13) 0.0056(12) -0.0015(10) 0.0014(12)
P3 0.0157(12) 0.0330(16) 0.0065(11) -0.0003(11) -0.0009(9) 0.0069(11)
P4 0.0156(12) 0.0248(14) 0.0075(11) 0.0024(10) -0.0006(9) -0.0028(10)
O1 0.022(4) 0.030(4) 0.012(3) -0.002(3) 0.003(3) -0.007(3)
O2 0.027(4) 0.029(4) 0.017(3) -0.005(3) 0.001(3) 0.001(3)
O3 0.013(3) 0.034(4) 0.010(3) 0.011(3) 0.003(3) 0.000(3)
O4 0.017(3) 0.029(4) 0.006(3) 0.004(3) -0.003(2) -0.002(3)
O5 0.016(4) 0.046(5) 0.018(4) 0.016(3) -0.002(3) -0.001(3)
O6 0.018(3) 0.031(4) 0.008(3) 0.005(3) -0.003(3) 0.006(3)
O7 0.020(4) 0.049(5) 0.020(4) 0.014(4) 0.003(3) 0.006(4)
O8 0.031(4) 0.020(4) 0.041(5) 0.002(4) 0.006(4) -0.004(3)
O9 0.030(4) 0.023(4) 0.024(4) 0.001(3) 0.003(3) 0.002(3)
O10 0.010(3) 0.037(4) 0.010(3) 0.004(3) -0.002(2) 0.001(3)
O11 0.013(4) 0.054(6) 0.026(4) 0.010(4) 0.001(3) 0.004(3)
O12 0.016(4) 0.047(5) 0.012(3) 0.003(3) 0.005(3) 0.001(3)
O13 0.019(4) 0.070(5) 0.008(3) 0.002(3) -0.002(3) 0.003(4)
O14 0.019(4) 0.062(6) 0.018(4) 0.012(4) -0.003(3) 0.004(4)
O15 0.048(5) 0.029(5) 0.031(4) 0.004(4) 0.004(4) 0.000(4)
O16 0.027(4) 0.029(4) 0.006(3) -0.005(3) -0.001(3) 0.002(3)
O17 0.017(4) 0.037(5) 0.016(4) 0.004(3) -0.003(3) -0.005(3)
O18 0.013(3) 0.033(4) 0.010(3) 0.000(3) 0.001(3) -0.003(3)
O19 0.066(6) 0.041(5) 0.011(4) -0.006(4) 0.000(4) 0.030(5)
O20 0.038(5) 0.039(6) 0.067(6) -0.009(5) 0.022(5) -0.004(4)
O21 0.026(4) 0.024(4) 0.045(5) 0.003(4) -0.002(4) -0.005(3)
O22 0.079(11) 0.179(19) 0.134(15) -0.009(13) -0.033(12) -0.005(13)
N1 0.033(5) 0.021(5) 0.027(5) 0.001(4) -0.002(4) -0.005(4)
N2 0.041(6) 0.030(6) 0.023(5) -0.004(4) 0.006(4) -0.001(5)
C1 0.014(5) 0.022(5) 0.008(4) 0.004(4) 0.002(3) 0.000(4)
C2 0.034(6) 0.024(6) 0.012(5) 0.000(4) -0.001(4) 0.000(5)
C3 0.017(5) 0.041(7) 0.015(5) 0.000(5) -0.004(4) -0.004(5)
C4 0.026(6) 0.038(7) 0.036(6) -0.006(6) -0.009(5) 0.004(5)
C5 0.058(8) 0.031(7) 0.032(7) 0.008(6) 0.004(6) -0.003(6)
C6 0.055(8) 0.017(6) 0.026(6) -0.002(5) 0.013(5) -0.006(5)
C7 0.055(8) 0.023(6) 0.038(7) 0.005(5) 0.015(6) 0.003(6)
C8 0.039(7) 0.041(8) 0.027(6) 0.005(6) -0.006(5) -0.005(6)
C9 0.037(7) 0.027(6) 0.030(6) -0.002(5) 0.005(5) 0.009(5)
C10 0.039(7) 0.046(8) 0.027(6) 0.001(6) 0.000(5) -0.009(6)
C11 0.064(9) 0.031(7) 0.041(8) -0.007(6) 0.027(7) -0.003(7)
C12 0.071(10) 0.046(9) 0.034(7) -0.009(7) 0.014(7) -0.017(8)
C13 0.073(10) 0.045(9) 0.035(7) 0.010(7) -0.010(7) -0.018(8)
O1W 0.096(11) 0.127(15) 0.147(15) -0.028(12) 0.045(10) -0.001(10)

loop_
_atom_type_symbol
_atom_type_description
_atom_type_scat_dispersion_real
_atom_type_scat_dispersion_imag
_atom_type_scat_source
C C 0.0033 0.0016 'International Tables Vol C Tables 4.2.6.8 and 6.1.1.4'
H H 0.0000 0.0000 'International Tables Vol C Tables 4.2.6.8 and 6.1.1.4'
N N 0.0061 0.0033 'International Tables Vol C Tables 4.2.6.8 and 6.1.1.4'
O O 0.0106 0.0060 'International Tables Vol C Tables 4.2.6.8 and 6.1.1.4'
P P 0.1023 0.0942 'International Tables Vol C Tables 4.2.6.8 and 6.1.1.4'
Zn Zn 0.2839 1.4301 'International Tables Vol C Tables 4.2.6.8 and 6.1.1.4'
U U -9.6767 9.6646 'International Tables Vol C Tables 4.2.6.8 and 6.1.1.4'

loop_
_geom_angle_atom_site_label_1
_geom_angle_atom_site_label_2
_geom_angle_atom_site_label_3
_geom_angle
_geom_angle_site_symmetry_1
_geom_angle_site_symmetry_3
O2 U1 O1 179.2(3) . .
O2 U1 O3 92.7(3) . .
O1 U1 O3 86.5(3) . .
O2 U1 O6 93.0(3) . .
O1 U1 O6 87.5(3) . .
O3 U1 O6 138.7(2) . .
O2 U1 O4 90.4(3) . .
O1 U1 O4 90.3(3) . .
O3 U1 O4 144.1(2) . .
O6 U1 O4 76.7(2) . .
O2 U1 O5 86.5(3) . .
O1 U1 O5 93.4(3) . .
O3 U1 O5 73.7(2) . .
O6 U1 O5 147.5(2) . .
O4 U1 O5 70.8(2) . .
O2 U1 O7 86.2(3) . .
O1 U1 O7 93.4(3) . .
O3 U1 O7 69.0(2) . .
O6 U1 O7 70.6(2) . .
O4 U1 O7 146.9(2) . .
O5 U1 O7 141.6(2) . .
O8 U2 O9 178.4(4) . .
O8 U2 O12 92.0(3) . .
O9 U2 O12 87.6(3) . .
O8 U2 O14 88.4(3) . .
O9 U2 O14 92.9(3) . .
O12 U2 O14 140.8(2) . .
O8 U2 O13 87.8(4) . .
O9 U2 O13 90.7(3) . .
O12 U2 O13 72.3(2) . .
O14 U2 O13 146.9(2) . .
O8 U2 O10 90.6(3) . .
O9 U2 O10 88.9(3) . .
O12 U2 O10 147.0(2) . .
O14 U2 O10 72.2(2) . .
O13 U2 O10 74.9(2) . .
O8 U2 O11 91.9(3) . .
O9 U2 O11 89.4(3) . .
O12 U2 O11 70.9(2) . .
O14 U2 O11 69.9(2) . .
O13 U2 O11 143.1(2) . .
O10 U2 O11 141.9(2) . .
O21 Zn1 O19 143.8(4) 2_645 4_566
O21 Zn1 O16 102.7(3) 2_645 .
O19 Zn1 O16 101.9(3) 4_566 .
O21 Zn1 O20 97.7(4) 2_645 .
O19 Zn1 O20 103.7(4) 4_566 .
O16 Zn1 O20 99.8(3) . .
O21 Zn1 O22 74.2(6) 2_645 .
O19 Zn1 O22 76.5(6) 4_566 .
O16 Zn1 O22 97.8(5) . .
O20 Zn1 O22 161.9(6) . .
O3 P1 O16 110.1(4) . .
O3 P1 O10 112.9(4) . 1_455
O16 P1 O10 112.8(4) . 1_455
O3 P1 C1 106.8(4) . .
O16 P1 C1 108.9(4) . .
O10 P1 C1 104.8(4) 1_455 .
O5 P2 O14 113.5(4) . .
O5 P2 O15 110.5(5) . .
O14 P2 O15 112.2(5) . .
O5 P2 C3 107.4(5) . .
O14 P2 C3 106.5(5) . .
O15 P2 C3 106.3(5) . .
O19 P3 O6 111.3(4) . .
O19 P3 O13 111.5(5) . 4_465
O6 P3 O13 111.7(4) . 4_465
O19 P3 C1 108.9(5) . 4_565
O6 P3 C1 107.1(4) . 4_565
O13 P3 C1 106.2(4) 4_465 4_565
O21 P4 O12 113.1(4) . 4_565
O21 P4 O4 110.0(4) . .
O12 P4 O4 111.3(4) 4_565 .
O21 P4 C3 108.2(5) . .
O12 P4 C3 106.1(5) 4_565 .
O4 P4 C3 107.9(4) . .
P1 O3 U1 149.4(4) . .
P4 O4 U1 141.6(4) . .
P2 O5 U1 141.9(4) . .
P3 O6 U1 159.5(4) . .
P1 O10 U2 148.2(4) 1_655 .
P4 O12 U2 152.7(5) 4_566 .
P3 O13 U2 137.6(4) 4_666 .
P2 O14 U2 150.3(5) . .
P1 O16 Zn1 123.2(4) . .
P3 O19 Zn1 132.5(5) . 4_565
P4 O21 Zn1 144.6(5) . 2_655
O22 O22 Zn1 126(2) 3_656 .
C9 N1 C8 108.8(10) . .
C9 N1 C6 127.0(11) . .
C8 N1 C6 124.2(10) . .
C9 N2 C10 109.3(10) . .
O18 C1 C2 112.0(8) . .
O18 C1 P1 106.5(6) . .
C2 C1 P1 109.1(6) . .
O18 C1 P3 106.7(6) . 4_566
C2 C1 P3 111.3(6) . 4_566
P1 C1 P3 111.1(5) . 4_566
O17 C3 C4 107.6(9) . .
O17 C3 P2 108.6(7) . .
C4 C3 P2 108.6(8) . .
O17 C3 P4 107.2(6) . .
C4 C3 P4 114.4(8) . .
P2 C3 P4 110.3(6) . .
C13 C5 C6 119.3(13) . .
C7 C6 C5 120.4(11) . .
C7 C6 N1 120.7(11) . .
C5 C6 N1 118.9(11) . .
C6 C7 C11 119.4(12) . .
C10 C8 N1 105.4(11) . .
N1 C9 N2 109.5(11) . .
C8 C10 N2 107.0(10) . .
C12 C11 C7 119.1(13) . .
C11 C12 C13 121.0(13) . .
C5 C13 C12 120.8(14) . .

loop_
_geom_bond_atom_site_label_1
_geom_bond_atom_site_label_2
_geom_bond_distance
_geom_bond_site_symmetry_2
U1 O2 1.774(7) .
U1 O1 1.775(7) .
U1 O3 2.314(6) .
U1 O6 2.354(6) .
U1 O4 2.368(6) .
U1 O5 2.423(7) .
U1 O7 2.474(7) .
U2 O8 1.757(8) .
U2 O9 1.769(8) .
U2 O12 2.323(6) .
U2 O14 2.379(7) .
U2 O13 2.383(7) .
U2 O10 2.390(6) .
U2 O11 2.466(7) .
Zn1 O21 1.870(8) 2_645
Zn1 O19 1.935(8) 4_566
Zn1 O16 1.969(7) .
Zn1 O20 2.055(10) .
Zn1 O22 2.379(15) .
P1 O3 1.511(7) .
P1 O16 1.527(8) .
P1 O10 1.529(7) 1_455
P1 C1 1.825(9) .
P2 O5 1.507(7) .
P2 O14 1.522(8) .
P2 O15 1.553(9) .
P2 C3 1.842(12) .
P3 O19 1.507(9) .
P3 O6 1.518(6) .
P3 O13 1.540(8) 4_465
P3 C1 1.837(9) 4_565
P4 O21 1.516(8) .
P4 O12 1.521(7) 4_565
P4 O4 1.531(7) .
P4 C3 1.844(10) .
O10 P1 1.529(7) 1_655
O12 P4 1.521(7) 4_566
O13 P3 1.540(8) 4_666
O17 C3 1.460(12) .
O18 C1 1.448(11) .
O19 Zn1 1.935(8) 4_565
O21 Zn1 1.870(8) 2_655
O22 O22 1.22(3) 3_656
N1 C9 1.304(14) .
N1 C8 1.404(15) .
N1 C6 1.437(14) .
N2 C9 1.310(15) .
N2 C10 1.370(16) .
C1 C2 1.540(14) .
C1 P3 1.837(9) 4_566
C3 C4 1.549(16) .
C5 C13 1.362(18) .
C5 C6 1.393(17) .
C6 C7 1.377(17) .
C7 C11 1.412(17) .
C8 C10 1.361(17) .
C11 C12 1.36(2) .
C12 C13 1.38(2) .
